data_7152535
loop_
_publ_author_name
'Zhang, Ya-Ru'
'Xie, Jian-Wu'
'Huang, Xu-Jiao'
'Zhu, Wei-Dong'

_publ_section_title
;
 Construction of functionalized 2,3-dihydro-1,4-benzoxazines via [5 + 1]
 annulations of 2-halo-1,3-dicarbonyl compounds with imines.
;
_journal_issue 32
_journal_name_full 'Organic &amp; biomolecular chemistry'
_journal_page_first 6554
_journal_page_last 6561
_journal_paper_doi 10.1039/c2ob25927c
_journal_volume 10
_journal_year 2012
_chemical_formula_moiety 'C18 H15 N O5'
_chemical_formula_sum 'C18 H15 N O5'
_chemical_formula_weight 325.31
_chemical_name_systematic
;
?
;
_space_group_IT_number 9
_symmetry_cell_setting monoclinic
_symmetry_space_group_name_Hall 'C -2yc'
_symmetry_space_group_name_H-M 'C 1 c 1'
_atom_sites_solution_hydrogens geom
_atom_sites_solution_primary direct
_atom_sites_solution_secondary difmap
_audit_creation_method SHELXL-97
_cell_angle_alpha 90.00
_cell_angle_beta 103.019(2)
_cell_angle_gamma 90.00
_cell_formula_units_Z 4
_cell_length_a 12.4785(4)
_cell_length_b 13.3392(5)
_cell_length_c 10.0137(4)
_cell_measurement_reflns_used 2864
_cell_measurement_temperature 296(2)
_cell_measurement_theta_max 27.48
_cell_measurement_theta_min 2.27
_cell_volume 1623.97(10)
_computing_cell_refinement 'SAINT (Bruker, 2006)'
_computing_data_collection 'APEXII (Bruker, 2006)'
_computing_data_reduction SAINT
_computing_molecular_graphics 'DIAMOND (Brandenburg, 1999)'
_computing_publication_material SHELXTL
_computing_structure_refinement 'SHELXL97 (Sheldrick, 2008)'
_computing_structure_solution 'SHELXS97 (Sheldrick, 2008)'
_diffrn_ambient_temperature 296(2)
_diffrn_measured_fraction_theta_full 0.991
_diffrn_measured_fraction_theta_max 0.991
_diffrn_measurement_device_type 'Bruker APEXII area-detector diffractometer'
_diffrn_measurement_method '\w scans'
_diffrn_radiation_monochromator graphite
_diffrn_radiation_source 'fine-focus sealed tube'
_diffrn_radiation_type MoK\a
_diffrn_radiation_wavelength 0.71073
_diffrn_reflns_av_R_equivalents 0.0179
_diffrn_reflns_av_sigmaI/netI 0.0236
_diffrn_reflns_limit_h_max 16
_diffrn_reflns_limit_h_min -16
_diffrn_reflns_limit_k_max 17
_diffrn_reflns_limit_k_min -17
_diffrn_reflns_limit_l_max 11
_diffrn_reflns_limit_l_min -12
_diffrn_reflns_number 6854
_diffrn_reflns_theta_full 27.48
_diffrn_reflns_theta_max 27.48
_diffrn_reflns_theta_min 2.27
_diffrn_standards_decay_% none
_diffrn_standards_interval_count none
_diffrn_standards_interval_time none
_diffrn_standards_number none
_exptl_absorpt_coefficient_mu 0.098
_exptl_absorpt_correction_T_max .97
_exptl_absorpt_correction_T_min .96
_exptl_absorpt_correction_type empirical
_exptl_absorpt_process_details 'SADABS (Sheldrick, 1996)'
_exptl_crystal_colour colorless
_exptl_crystal_density_diffrn 1.331
_exptl_crystal_density_method 'not measured'
_exptl_crystal_description prism
_exptl_crystal_F_000 680
_exptl_crystal_size_max .48
_exptl_crystal_size_mid .32
_exptl_crystal_size_min .28
_refine_diff_density_max 0.204
_refine_diff_density_min -0.178
_refine_diff_density_rms 0.028
_refine_ls_abs_structure_details 'Flack H D (1983), Acta Cryst. A39, 876-881'
_refine_ls_abs_structure_Flack 0.4(10)
_refine_ls_extinction_coef 0.0079(13)
_refine_ls_extinction_expression Fc^*^=kFc[1+0.001xFc^2^\l^3^/sin(2\q)]^-1/4^
_refine_ls_extinction_method SHELXL
_refine_ls_goodness_of_fit_ref 1.046
_refine_ls_hydrogen_treatment constr
_refine_ls_matrix_type full
_refine_ls_number_parameters 218
_refine_ls_number_reflns 3230
_refine_ls_number_restraints 2
_refine_ls_restrained_S_all 1.046
_refine_ls_R_factor_gt 0.0386
_refine_ls_shift/su_max 0.000
_refine_ls_shift/su_mean 0.000
_refine_ls_structure_factor_coef Fsqd
_refine_ls_weighting_details 'calc w=1/[\s^2^(Fo^2^)+(0.0649P)^2^+0.2202P] where P=(Fo^2^+2Fc^2^)/3'
_refine_ls_weighting_scheme calc
_refine_ls_wR_factor_gt 0.1052
_refine_ls_wR_factor_ref 0.1113
_reflns_number_gt 2830
_reflns_number_total 3230
_reflns_threshold_expression I>2\s(I)
_cod_data_source_file c2ob25927c.txt
_cod_data_source_block 4ra
_cod_depositor_comments
;
The following automatic conversions were performed:

'_symmetry_cell_setting' value 'Monoclinic' changed to 'monoclinic'
according to /home/saulius/struct/CIF-dictionaries/cif_core.dic
dictionary named 'cif_core.dic' version 2.4.1 from 2010-06-29.

Automatic conversion script
Id: cif_fix_values 1891 2012-01-12 08:04:46Z andrius 
;
_cod_original_sg_symbol_H-M Cc
_cod_database_code 7152535
_refine_ls_r_factor_ref 0.0447

loop_
_symmetry_equiv_pos_as_xyz
'x, y, z'
'x, -y, z+1/2'
'x+1/2, y+1/2, z'
'x+1/2, -y+1/2, z+1/2'

loop_
_atom_site_label
_atom_site_type_symbol
_atom_site_fract_x
_atom_site_fract_y
_atom_site_fract_z
_atom_site_U_iso_or_equiv
_atom_site_adp_type
_atom_site_occupancy
_atom_site_symmetry_multiplicity
_atom_site_calc_flag
_atom_site_refinement_flags
C1 C 0.70978(16) 0.04256(13) 0.1770(2) 0.0491(4) Uani 1 1 d .
H1B H 0.6841 0.0066 0.0903 0.059 Uiso 1 1 calc R
C2 C 0.68775(15) 0.15570(13) 0.1578(2) 0.0456(4) Uani 1 1 d .
C3 C 0.50128(16) 0.11596(15) 0.1629(2) 0.0498(4) Uani 1 1 d .
C4 C 0.39132(18) 0.14061(18) 0.1255(2) 0.0633(6) Uani 1 1 d .
H4A H 0.3683 0.1959 0.0698 0.076 Uiso 1 1 calc R
C5 C 0.3157(2) 0.0820(2) 0.1719(3) 0.0749(7) Uani 1 1 d .
H5A H 0.2412 0.0975 0.1463 0.090 Uiso 1 1 calc R
C6 C 0.3503(2) 0.0005(2) 0.2561(3) 0.0759(7) Uani 1 1 d .
H6A H 0.2991 -0.0378 0.2883 0.091 Uiso 1 1 calc R
C7 C 0.4596(2) -0.02395(18) 0.2923(3) 0.0649(6) Uani 1 1 d .
H7A H 0.4821 -0.0787 0.3491 0.078 Uiso 1 1 calc R
C8 C 0.53718(16) 0.03222(14) 0.24508(19) 0.0510(5) Uani 1 1 d .
C9 C 0.83062(17) 0.02756(15) 0.2310(2) 0.0530(5) Uani 1 1 d .
C10 C 0.8883(2) -0.0537(2) 0.1931(3) 0.0771(7) Uani 1 1 d .
H10A H 0.8519 -0.1002 0.1296 0.092 Uiso 1 1 calc R
C11 C 0.9983(3) -0.0645(3) 0.2495(4) 0.1028(12) Uani 1 1 d .
H11A H 1.0365 -0.1183 0.2237 0.123 Uiso 1 1 calc R
C12 C 1.0520(3) 0.0028(4) 0.3432(4) 0.1069(14) Uani 1 1 d .
H12A H 1.1264 -0.0066 0.3817 0.128 Uiso 1 1 calc R
C13 C 0.9982(2) 0.0855(2) 0.3827(3) 0.0782(7) Uani 1 1 d .
H13A H 1.0355 0.1322 0.4452 0.094 Uiso 1 1 calc R
C14 C 0.88729(15) 0.09517(17) 0.3251(2) 0.0546(5) Uani 1 1 d .
C15 C 0.73387(15) 0.20747(14) 0.2964(2) 0.0492(4) Uani 1 1 d .
C16 C 0.74135(17) 0.19721(13) 0.0457(2) 0.0496(4) Uani 1 1 d .
C17 C 0.8994(4) 0.2859(4) 0.0052(4) 0.1239(15) Uani 1 1 d .
H17A H 0.8769 0.2541 -0.0838 0.149 Uiso 1 1 calc R
H17B H 0.8908 0.3578 -0.0073 0.149 Uiso 1 1 calc R
C18 C 1.0117(4) 0.2625(4) 0.0643(6) 0.1419(18) Uani 1 1 d .
H18A H 1.0571 0.2862 0.0052 0.213 Uiso 1 1 calc R
H18B H 1.0199 0.1913 0.0754 0.213 Uiso 1 1 calc R
H18C H 1.0336 0.2945 0.1522 0.213 Uiso 1 1 calc R
N1 N 0.64947(14) 0.01088(13) 0.27794(19) 0.0554(4) Uani 1 1 d .
H1A H 0.6808 -0.0189 0.3527 0.067 Uiso 1 1 calc R
O1 O 0.57421(11) 0.17669(10) 0.11289(16) 0.0578(4) Uani 1 1 d .
O2 O 0.83291(11) 0.17642(11) 0.36928(14) 0.0572(4) Uani 1 1 d .
O3 O 0.68822(14) 0.27264(12) 0.34193(18) 0.0706(5) Uani 1 1 d .
O4 O 0.70660(18) 0.18155(14) -0.07284(17) 0.0808(6) Uani 1 1 d .
O5 O 0.82938(16) 0.24948(16) 0.09746(17) 0.0863(6) Uani 1 1 d .

loop_
_atom_site_aniso_label
_atom_site_aniso_U_11
_atom_site_aniso_U_22
_atom_site_aniso_U_33
_atom_site_aniso_U_23
_atom_site_aniso_U_13
_atom_site_aniso_U_12
C1 0.0604(11) 0.0394(8) 0.0444(10) 0.0023(8) 0.0056(9) 0.0065(8)
C2 0.0444(9) 0.0419(8) 0.0465(10) 0.0031(8) 0.0019(8) 0.0054(6)
C3 0.0497(9) 0.0521(9) 0.0437(10) 0.0029(8) 0.0022(8) 0.0002(8)
C4 0.0542(11) 0.0676(12) 0.0621(13) 0.0020(11) 0.0007(10) 0.0066(9)
C5 0.0508(11) 0.0877(17) 0.086(2) -0.0067(14) 0.0158(12) -0.0008(11)
C6 0.0679(15) 0.0807(16) 0.0872(19) -0.0041(15) 0.0343(15) -0.0101(12)
C7 0.0762(14) 0.0580(11) 0.0637(14) 0.0032(11) 0.0225(12) -0.0031(10)
C8 0.0538(10) 0.0520(10) 0.0442(11) 0.0002(9) 0.0048(9) 0.0005(8)
C9 0.0599(11) 0.0543(10) 0.0465(10) 0.0075(9) 0.0153(9) 0.0202(8)
C10 0.1006(19) 0.0701(14) 0.0660(14) 0.0055(12) 0.0304(14) 0.0380(13)
C11 0.105(2) 0.129(3) 0.081(2) 0.015(2) 0.035(2) 0.074(2)
C12 0.0631(15) 0.172(4) 0.091(2) 0.042(3) 0.0293(17) 0.064(2)
C13 0.0518(12) 0.115(2) 0.0654(15) 0.0074(15) 0.0084(11) 0.0142(13)
C14 0.0468(10) 0.0736(13) 0.0442(10) 0.0050(10) 0.0118(9) 0.0182(9)
C15 0.0469(10) 0.0496(9) 0.0511(11) -0.0001(9) 0.0108(8) 0.0088(8)
C16 0.0646(11) 0.0382(8) 0.0437(10) 0.0010(8) 0.0071(9) 0.0008(7)
C17 0.126(3) 0.175(4) 0.076(2) 0.020(2) 0.031(2) -0.068(3)
C18 0.125(3) 0.182(5) 0.147(4) -0.027(3) 0.089(3) -0.023(3)
N1 0.0567(9) 0.0520(8) 0.0546(10) 0.0171(8) 0.0062(8) 0.0074(7)
O1 0.0467(7) 0.0544(7) 0.0657(9) 0.0188(7) -0.0012(7) 0.0039(6)
O2 0.0512(7) 0.0692(8) 0.0473(8) -0.0102(7) 0.0032(6) 0.0096(6)
O3 0.0715(10) 0.0669(9) 0.0740(11) -0.0161(8) 0.0174(8) 0.0187(8)
O4 0.1161(15) 0.0783(10) 0.0446(9) -0.0081(8) 0.0111(9) -0.0296(10)
O5 0.0901(13) 0.1205(15) 0.0472(9) 0.0024(9) 0.0130(9) -0.0492(11)

loop_
_atom_type_symbol
_atom_type_description
_atom_type_scat_dispersion_real
_atom_type_scat_dispersion_imag
_atom_type_scat_source
C C 0.0033 0.0016 'International Tables Vol C Tables 4.2.6.8 and 6.1.1.4'
H H 0.0000 0.0000 'International Tables Vol C Tables 4.2.6.8 and 6.1.1.4'
N N 0.0061 0.0033 'International Tables Vol C Tables 4.2.6.8 and 6.1.1.4'
O O 0.0106 0.0060 'International Tables Vol C Tables 4.2.6.8 and 6.1.1.4'

loop_
_geom_angle_atom_site_label_1
_geom_angle_atom_site_label_2
_geom_angle_atom_site_label_3
_geom_angle
N1 C1 C9 110.33(15)
N1 C1 C2 105.43(16)
C9 C1 C2 108.27(15)
N1 C1 H1B 110.9
C9 C1 H1B 110.9
C2 C1 H1B 110.9
O1 C2 C16 105.44(14)
O1 C2 C1 111.83(15)
C16 C2 C1 110.50(16)
O1 C2 C15 110.00(16)
C16 C2 C15 111.19(15)
C1 C2 C15 107.91(15)
C4 C3 O1 117.02(17)
C4 C3 C8 121.17(19)
O1 C3 C8 121.79(17)
C3 C4 C5 119.1(2)
C3 C4 H4A 120.5
C5 C4 H4A 120.5
C4 C5 C6 120.4(2)
C4 C5 H5A 119.8
C6 C5 H5A 119.8
C7 C6 C5 120.2(2)
C7 C6 H6A 119.9
C5 C6 H6A 119.9
C6 C7 C8 120.7(2)
C6 C7 H7A 119.6
C8 C7 H7A 119.6
C7 C8 N1 123.37(17)
C7 C8 C3 118.36(18)
N1 C8 C3 118.24(17)
C14 C9 C10 118.4(2)
C14 C9 C1 118.66(16)
C10 C9 C1 122.9(2)
C11 C10 C9 119.9(3)
C11 C10 H10A 120.1
C9 C10 H10A 120.1
C12 C11 C10 120.5(3)
C12 C11 H11A 119.8
C10 C11 H11A 119.8
C11 C12 C13 121.6(3)
C11 C12 H12A 119.2
C13 C12 H12A 119.2
C14 C13 C12 117.2(3)
C14 C13 H13A 121.4
C12 C13 H13A 121.4
C9 C14 C13 122.4(2)
C9 C14 O2 120.74(16)
C13 C14 O2 116.8(2)
O3 C15 O2 118.52(18)
O3 C15 C2 124.11(17)
O2 C15 C2 117.37(15)
O4 C16 O5 125.2(2)
O4 C16 C2 123.18(19)
O5 C16 C2 111.65(17)
C18 C17 O5 109.3(3)
C18 C17 H17A 109.8
O5 C17 H17A 109.8
C18 C17 H17B 109.8
O5 C17 H17B 109.8
H17A C17 H17B 108.3
C17 C18 H18A 109.5
C17 C18 H18B 109.5
H18A C18 H18B 109.5
C17 C18 H18C 109.5
H18A C18 H18C 109.5
H18B C18 H18C 109.5
C8 N1 C1 115.27(16)
C8 N1 H1A 122.4
C1 N1 H1A 122.4
C3 O1 C2 117.32(14)
C15 O2 C14 121.02(14)
C16 O5 C17 119.1(2)

loop_
_geom_bond_atom_site_label_1
_geom_bond_atom_site_label_2
_geom_bond_distance
C1 N1 1.453(3)
C1 C9 1.496(3)
C1 C2 1.538(2)
C1 H1B 0.9800
C2 O1 1.415(2)
C2 C16 1.534(3)
C2 C15 1.541(3)
C3 C4 1.378(3)
C3 O1 1.393(2)
C3 C8 1.400(3)
C4 C5 1.383(3)
C4 H4A 0.9300
C5 C6 1.384(4)
C5 H5A 0.9300
C6 C7 1.369(3)
C6 H6A 0.9300
C7 C8 1.389(3)
C7 H7A 0.9300
C8 N1 1.395(2)
C9 C14 1.379(3)
C9 C10 1.400(3)
C10 C11 1.369(5)
C10 H10A 0.9300
C11 C12 1.361(6)
C11 H11A 0.9300
C12 C13 1.395(5)
C12 H12A 0.9300
C13 C14 1.381(3)
C13 H13A 0.9300
C14 O2 1.402(2)
C15 O3 1.185(2)
C15 O2 1.351(2)
C16 O4 1.187(3)
C16 O5 1.306(3)
C17 C18 1.427(6)
C17 O5 1.489(3)
C17 H17A 0.9700
C17 H17B 0.9700
C18 H18A 0.9600
C18 H18B 0.9600
C18 H18C 0.9600
N1 H1A 0.8600

loop_
_geom_torsion_atom_site_label_1
_geom_torsion_atom_site_label_2
_geom_torsion_atom_site_label_3
_geom_torsion_atom_site_label_4
_geom_torsion
N1 C1 C2 O1 -59.2(2)
C9 C1 C2 O1 -177.24(15)
N1 C1 C2 C16 -176.29(15)
C9 C1 C2 C16 65.64(19)
N1 C1 C2 C15 61.96(19)
C9 C1 C2 C15 -56.1(2)
O1 C3 C4 C5 179.5(2)
C8 C3 C4 C5 0.9(3)
C3 C4 C5 C6 0.8(4)
C4 C5 C6 C7 -1.2(4)
C5 C6 C7 C8 -0.1(4)
C6 C7 C8 N1 -179.8(2)
C6 C7 C8 C3 1.8(3)
C4 C3 C8 C7 -2.2(3)
O1 C3 C8 C7 179.26(18)
C4 C3 C8 N1 179.3(2)
O1 C3 C8 N1 0.8(3)
N1 C1 C9 C14 -77.0(2)
C2 C1 C9 C14 37.9(2)
N1 C1 C9 C10 101.3(2)
C2 C1 C9 C10 -143.8(2)
C14 C9 C10 C11 0.2(4)
C1 C9 C10 C11 -178.0(2)
C9 C10 C11 C12 0.4(5)
C10 C11 C12 C13 -1.3(5)
C11 C12 C13 C14 1.4(5)
C10 C9 C14 C13 0.0(3)
C1 C9 C14 C13 178.3(2)
C10 C9 C14 O2 -178.3(2)
C1 C9 C14 O2 0.0(3)
C12 C13 C14 C9 -0.8(4)
C12 C13 C14 O2 177.6(2)
O1 C2 C15 O3 -15.9(3)
C16 C2 C15 O3 100.5(2)
C1 C2 C15 O3 -138.2(2)
O1 C2 C15 O2 164.50(16)
C16 C2 C15 O2 -79.09(19)
C1 C2 C15 O2 42.2(2)
O1 C2 C16 O4 -47.7(2)
C1 C2 C16 O4 73.3(2)
C15 C2 C16 O4 -166.9(2)
O1 C2 C16 O5 133.36(18)
C1 C2 C16 O5 -105.6(2)
C15 C2 C16 O5 14.2(2)
C7 C8 N1 C1 152.43(18)
C3 C8 N1 C1 -29.2(3)
C9 C1 N1 C8 172.87(17)
C2 C1 N1 C8 56.2(2)
C4 C3 O1 C2 176.10(19)
C8 C3 O1 C2 -5.3(3)
C16 C2 O1 C3 155.43(16)
C1 C2 O1 C3 35.3(2)
C15 C2 O1 C3 -84.60(19)
O3 C15 O2 C14 175.7(2)
C2 C15 O2 C14 -4.7(3)
C9 C14 O2 C15 -18.7(3)
C13 C14 O2 C15 162.9(2)
O4 C16 O5 C17 -5.8(4)
C2 C16 O5 C17 173.1(3)
C18 C17 O5 C16 -131.6(4)
